data_2017213
loop_
_publ_author_name
'Lee, Darren S.'
'Elsegood, Mark R. J.'
'Redshaw, Carl'
'Zhan, Shuzhong'

_publ_section_title
;Two related lithium calixarene complexes,
 [<i>p-tert</i>-butylcalix[4]arene(OMe)(OH)~2~(OLi)]~2~&#x00B7;4MeCN and
 {<i>p-tert</i>-butylcalix[4]arene(OH)~2~(OLi)[OLi(NCMe)~2~]}~2~&#x00B7;8MeCN,
 determined using synchrotron radiation
;
_journal_coeditor_code EG3021
_journal_issue 8
_journal_name_full 'Acta Crystallographica Section C'
_journal_page_first m291
_journal_page_last m295
_journal_paper_doi 10.1107/S0108270109025311
_journal_volume 65
_journal_year 2009
_chemical_formula_iupac '[Li2 (C45 H57 O4)2], 4C2 H3 N'
_chemical_formula_moiety 'C90 H114 Li2 O8, 4(C2 H3 N)'
_chemical_formula_sum 'C98 H126 Li2 N4 O8'
_chemical_formula_weight 1501.91
_chemical_name_common
;
[<i>p-tert</i>-butylcalix[4]arene(OMe)(OH)~2~(OLi)]~2~.4MeCN
;
_chemical_name_systematic
;
bis(\m-5,11,17,23-tetra-<i>tert</i>-butyl-26,28-dihydroxy-25-methoxy-27-
oxidocalix[4]arene)dilithium(I) acetonitrile tetrasolvate
;
_space_group_IT_number 14
_symmetry_cell_setting monoclinic
_symmetry_space_group_name_Hall '-P 2yn'
_symmetry_space_group_name_H-M 'P 1 21/n 1'
_atom_sites_solution_hydrogens 'geom except OH coords freely refined'
_atom_sites_solution_primary direct
_atom_sites_solution_secondary difmap
_audit_creation_method SHELXL-97
_cell_angle_alpha 90.00
_cell_angle_beta 90.2746(12)
_cell_angle_gamma 90.00
_cell_formula_units_Z 2
_cell_length_a 12.8368(11)
_cell_length_b 17.8044(15)
_cell_length_c 19.6735(16)
_cell_measurement_reflns_used 5608
_cell_measurement_temperature 150(2)
_cell_measurement_theta_max 26.38
_cell_measurement_theta_min 2.30
_cell_volume 4496.4(7)
_computing_cell_refinement 'SAINT (Bruker, 2006)'
_computing_data_collection 'APEX2 (Bruker 2006)'
_computing_data_reduction 'SAINT (Bruker, 2006)'
_computing_molecular_graphics 'SHELXTL (Version 6.10; Sheldrick, 2008)'
_computing_publication_material 'SHELXTL (Version 6.10; Sheldrick, 2008) and local programs'
_computing_structure_refinement 'SHELXL97 (Sheldrick, 2008)'
_computing_structure_solution 'SHELXS97 (Sheldrick, 2008)'
_diffrn_ambient_temperature 150(2)
_diffrn_measured_fraction_theta_full 0.992
_diffrn_measured_fraction_theta_max 0.992
_diffrn_measurement_device_type 'Bruker APEX II CCD diffractometer'
_diffrn_measurement_method '\w rotation with narrow frames'
_diffrn_radiation_monochromator 'silicon 111'
_diffrn_radiation_source 'Daresbury SRS station 9.8'
_diffrn_radiation_type synchrotron
_diffrn_radiation_wavelength 0.6911
_diffrn_reflns_av_R_equivalents 0.0633
_diffrn_reflns_av_sigmaI/netI 0.0631
_diffrn_reflns_limit_h_max 15
_diffrn_reflns_limit_h_min -15
_diffrn_reflns_limit_k_max 21
_diffrn_reflns_limit_k_min -21
_diffrn_reflns_limit_l_max 24
_diffrn_reflns_limit_l_min -21
_diffrn_reflns_number 29080
_diffrn_reflns_theta_full 25.00
_diffrn_reflns_theta_max 25.00
_diffrn_reflns_theta_min 2.01
_diffrn_standards_decay_% 5
_diffrn_standards_number 0
_exptl_absorpt_coefficient_mu 0.069
_exptl_absorpt_correction_T_max 0.997
_exptl_absorpt_correction_T_min 0.984
_exptl_absorpt_correction_type multi-scan
_exptl_absorpt_process_details '(SADABS; Version 2004/1; Sheldrick, 2004)'
_exptl_crystal_colour colourless
_exptl_crystal_density_diffrn 1.109
_exptl_crystal_density_method 'not measured'
_exptl_crystal_description rod
_exptl_crystal_F_000 1624
_exptl_crystal_size_max 0.24
_exptl_crystal_size_mid 0.06
_exptl_crystal_size_min 0.05
_refine_diff_density_max 0.752
_refine_diff_density_min -0.374
_refine_ls_extinction_method none
_refine_ls_goodness_of_fit_ref 1.032
_refine_ls_hydrogen_treatment mixed
_refine_ls_matrix_type full
_refine_ls_number_parameters 561
_refine_ls_number_reflns 8536
_refine_ls_number_restraints 172
_refine_ls_restrained_S_all 1.026
_refine_ls_R_factor_all 0.1040
_refine_ls_R_factor_gt 0.0738
_refine_ls_shift/su_max 0.002
_refine_ls_shift/su_mean 0.000
_refine_ls_structure_factor_coef Fsqd
_refine_ls_weighting_details
;
calc w=1/[\s^2^(Fo^2^)+(0.1085P)^2^+3.2181P] where P=(Fo^2^+2Fc^2^)/3
;
_refine_ls_weighting_scheme calc
_refine_ls_wR_factor_gt 0.2014
_refine_ls_wR_factor_ref 0.2258
_reflns_number_gt 5918
_reflns_number_total 8536
_reflns_threshold_expression I>2\s(I)
_cod_data_source_file eg3021.cif
_cod_data_source_block I
_cod_original_sg_symbol_H-M 'P 21/n'
_cod_database_code 2017213
_cod_database_fobs_code 2017213

loop_
_symmetry_equiv_pos_as_xyz
'x, y, z'
'-x+1/2, y+1/2, -z+1/2'
'-x, -y, -z'
'x-1/2, -y-1/2, z-1/2'

loop_
_atom_site_type_symbol
_atom_site_label
_atom_site_fract_x
_atom_site_fract_y
_atom_site_fract_z
_atom_site_U_iso_or_equiv
_atom_site_adp_type
_atom_site_calc_flag
_atom_site_refinement_flags
_atom_site_occupancy
_atom_site_disorder_assembly
_atom_site_disorder_group
Li Li1 0.0214(3) 0.4768(3) 0.4108(2) 0.0402(10) Uani d . 1 . .
O O1 0.16381(14) 0.49566(11) 0.44703(10) 0.0404(5) Uani d . 1 . .
H H1 0.125(3) 0.5273(19) 0.4802(18) 0.061 Uiso d . 1 . .
O O2 0.03983(13) 0.44608(9) 0.32171(9) 0.0343(4) Uani d . 1 . .
O O3 -0.06579(14) 0.56860(10) 0.40956(10) 0.0381(4) Uani d . 1 . .
H H3 -0.041(3) 0.5730(19) 0.4516(18) 0.057 Uiso d . 1 . .
O O4 0.04054(14) 0.57684(10) 0.51858(9) 0.0381(4) Uani d . 1 . .
C C1 0.26194(19) 0.52451(15) 0.43569(13) 0.0356(6) Uani d . 1 . .
C C2 0.3089(2) 0.57114(15) 0.48418(14) 0.0385(6) Uani d . 1 . .
C C3 0.4046(2) 0.60298(16) 0.46888(15) 0.0431(7) Uani d . 1 . .
H H3A 0.4360 0.6358 0.5011 0.052 Uiso calc R 1 . .
C C4 0.4564(2) 0.58896(16) 0.40853(15) 0.0423(7) Uani d . 1 A .
C C5 0.41016(19) 0.53838(15) 0.36412(15) 0.0404(6) Uani d . 1 . .
H H5 0.4461 0.5256 0.3236 0.049 Uiso calc R 1 . .
C C6 0.31326(19) 0.50531(14) 0.37604(14) 0.0367(6) Uani d . 1 . .
C C7 0.5586(2) 0.62964(18) 0.39155(18) 0.0553(8) Uani d DU 1 . .
C C8 0.5319(6) 0.7116(4) 0.3781(8) 0.099(3) Uani d PDU 0.703(17) A 1
H H8A 0.5956 0.7392 0.3671 0.149 Uiso calc PR 0.703(17) A 1
H H8B 0.5001 0.7334 0.4188 0.149 Uiso calc PR 0.703(17) A 1
H H8C 0.4829 0.7149 0.3399 0.149 Uiso calc PR 0.703(17) A 1
C C9 0.6169(7) 0.5945(6) 0.3333(4) 0.079(2) Uani d PDU 0.703(17) A 1
H H9A 0.6810 0.6229 0.3250 0.119 Uiso calc PR 0.703(17) A 1
H H9B 0.5731 0.5952 0.2924 0.119 Uiso calc PR 0.703(17) A 1
H H9C 0.6346 0.5424 0.3448 0.119 Uiso calc PR 0.703(17) A 1
C C10 0.6327(5) 0.6276(5) 0.4541(3) 0.067(2) Uani d PDU 0.703(17) A 1
H H10A 0.6977 0.6536 0.4431 0.100 Uiso calc PR 0.703(17) A 1
H H10B 0.6479 0.5753 0.4661 0.100 Uiso calc PR 0.703(17) A 1
H H10C 0.5993 0.6526 0.4926 0.100 Uiso calc PR 0.703(17) A 1
C C8X 0.5354(14) 0.6858(15) 0.3319(14) 0.102(7) Uani d PDU 0.297(17) A 2
H H8D 0.5995 0.7126 0.3201 0.153 Uiso calc PR 0.297(17) A 2
H H8E 0.4823 0.7219 0.3462 0.153 Uiso calc PR 0.297(17) A 2
H H8F 0.5101 0.6578 0.2922 0.153 Uiso calc PR 0.297(17) A 2
C C9X 0.6330(16) 0.5727(12) 0.3645(18) 0.107(9) Uani d PDU 0.297(17) A 2
H H9D 0.6988 0.5974 0.3530 0.161 Uiso calc PR 0.297(17) A 2
H H9E 0.6033 0.5493 0.3237 0.161 Uiso calc PR 0.297(17) A 2
H H9F 0.6457 0.5342 0.3991 0.161 Uiso calc PR 0.297(17) A 2
C C10X 0.6046(17) 0.677(2) 0.4485(11) 0.119(9) Uani d PDU 0.297(17) A 2
H H10D 0.6692 0.7001 0.4329 0.178 Uiso calc PR 0.297(17) A 2
H H10E 0.6196 0.6442 0.4877 0.178 Uiso calc PR 0.297(17) A 2
H H10F 0.5547 0.7155 0.4617 0.178 Uiso calc PR 0.297(17) A 2
C C11 0.26415(19) 0.45412(14) 0.32329(14) 0.0375(6) Uani d . 1 . .
H H11A 0.3193 0.4283 0.2972 0.045 Uiso calc R 1 . .
H H11B 0.2214 0.4154 0.3461 0.045 Uiso calc R 1 . .
C C12 0.08800(19) 0.49991(13) 0.28061(12) 0.0311(5) Uani d . 1 . .
C C13 0.1965(2) 0.49980(14) 0.27562(13) 0.0347(6) Uani d . 1 . .
C C14 0.2409(2) 0.54884(16) 0.22944(14) 0.0422(7) Uani d . 1 . .
H H14 0.3143 0.5477 0.2236 0.051 Uiso calc R 1 . .
C C15 0.1832(2) 0.59947(16) 0.19136(14) 0.0453(7) Uani d . 1 B .
C C16 0.0765(2) 0.60231(16) 0.20323(14) 0.0423(6) Uani d . 1 . .
H H16 0.0358 0.6388 0.1799 0.051 Uiso calc R 1 . .
C C17 0.02708(19) 0.55343(14) 0.24823(12) 0.0336(6) Uani d . 1 . .
C C18 0.2364(3) 0.65003(19) 0.13841(16) 0.0579(8) Uani d DU 1 . .
C C19 0.3268(4) 0.6920(3) 0.1709(2) 0.0823(17) Uani d PDU 0.864(7) B 1
H H19A 0.3722 0.6562 0.1946 0.123 Uiso calc PR 0.864(7) B 1
H H19B 0.2999 0.7287 0.2035 0.123 Uiso calc PR 0.864(7) B 1
H H19C 0.3665 0.7180 0.1356 0.123 Uiso calc PR 0.864(7) B 1
C C20 0.1643(4) 0.7057(4) 0.1077(4) 0.112(3) Uani d PDU 0.864(7) B 1
H H20A 0.1056 0.6795 0.0863 0.169 Uiso calc PR 0.864(7) B 1
H H20B 0.2015 0.7351 0.0733 0.169 Uiso calc PR 0.864(7) B 1
H H20C 0.1383 0.7394 0.1432 0.169 Uiso calc PR 0.864(7) B 1
C C21 0.2831(4) 0.5994(3) 0.0832(2) 0.0767(16) Uani d PDU 0.864(7) B 1
H H21A 0.2280 0.5684 0.0630 0.115 Uiso calc PR 0.864(7) B 1
H H21B 0.3365 0.5669 0.1034 0.115 Uiso calc PR 0.864(7) B 1
H H21C 0.3147 0.6307 0.0478 0.115 Uiso calc PR 0.864(7) B 1
C C19X 0.3538(13) 0.637(2) 0.135(2) 0.128(14) Uiso d PDU 0.136(7) B 2
H H19D 0.3874 0.6617 0.1741 0.192 Uiso calc PR 0.136(7) B 2
H H19E 0.3809 0.6591 0.0929 0.192 Uiso calc PR 0.136(7) B 2
H H19F 0.3685 0.5835 0.1360 0.192 Uiso calc PR 0.136(7) B 2
C C20X 0.209(3) 0.7282(13) 0.149(2) 0.116(13) Uiso d PDU 0.136(7) B 2
H H20D 0.2096 0.7390 0.1982 0.174 Uiso calc PR 0.136(7) B 2
H H20E 0.1396 0.7380 0.1307 0.174 Uiso calc PR 0.136(7) B 2
H H20F 0.2601 0.7605 0.1266 0.174 Uiso calc PR 0.136(7) B 2
C C21X 0.191(2) 0.6278(16) 0.0682(10) 0.073(8) Uiso d PDU 0.136(7) B 2
H H21D 0.2256 0.5818 0.0523 0.109 Uiso calc PR 0.136(7) B 2
H H21E 0.2038 0.6684 0.0357 0.109 Uiso calc PR 0.136(7) B 2
H H21F 0.1163 0.6190 0.0722 0.109 Uiso calc PR 0.136(7) B 2
C C22 -0.08684(19) 0.56515(15) 0.26564(13) 0.0359(6) Uani d . 1 . .
H H22A -0.1285 0.5693 0.2233 0.043 Uiso calc R 1 . .
H H22B -0.1129 0.5216 0.2918 0.043 Uiso calc R 1 . .
C C23 -0.08764(18) 0.63548(14) 0.37778(13) 0.0337(6) Uani d . 1 . .
C C24 -0.09855(18) 0.63590(14) 0.30719(13) 0.0340(6) Uani d . 1 . .
C C25 -0.1139(2) 0.70451(16) 0.27513(15) 0.0461(7) Uani d . 1 . .
H H25 -0.1222 0.7051 0.2271 0.055 Uiso calc R 1 . .
C C26 -0.1177(3) 0.77211(17) 0.30988(17) 0.0536(8) Uani d . 1 . .
C C27 -0.1130(2) 0.76839(16) 0.38071(16) 0.0473(7) Uani d . 1 . .
H H27 -0.1193 0.8136 0.4061 0.057 Uiso calc R 1 . .
C C28 -0.09938(19) 0.70132(15) 0.41544(14) 0.0376(6) Uani d . 1 . .
C C29 -0.1266(4) 0.8470(2) 0.2705(2) 0.0736(11) Uani d . 1 . .
C C30 -0.2345(4) 0.8537(3) 0.2413(3) 0.1007(16) Uani d . 1 . .
H H30A -0.2504 0.8089 0.2142 0.151 Uiso calc R 1 . .
H H30B -0.2385 0.8984 0.2123 0.151 Uiso calc R 1 . .
H H30C -0.2849 0.8581 0.2783 0.151 Uiso calc R 1 . .
C C31 -0.0876(6) 0.9110(2) 0.3121(3) 0.122(2) Uani d . 1 . .
H H31A -0.0838 0.9562 0.2838 0.183 Uiso calc R 1 . .
H H31B -0.0180 0.8991 0.3298 0.183 Uiso calc R 1 . .
H H31C -0.1351 0.9199 0.3501 0.183 Uiso calc R 1 . .
C C32 -0.0523(3) 0.8462(2) 0.2070(2) 0.0760(11) Uani d . 1 . .
H H32A -0.0751 0.8071 0.1751 0.114 Uiso calc R 1 . .
H H32B 0.0192 0.8357 0.2219 0.114 Uiso calc R 1 . .
H H32C -0.0548 0.8952 0.1844 0.114 Uiso calc R 1 . .
C C33 -0.0936(2) 0.70126(16) 0.49264(14) 0.0426(7) Uani d . 1 . .
H H33A -0.1369 0.7429 0.5103 0.051 Uiso calc R 1 . .
H H33B -0.1232 0.6536 0.5099 0.051 Uiso calc R 1 . .
C C34 0.0796(2) 0.64663(14) 0.52886(12) 0.0358(6) Uani d . 1 . .
C C35 0.0169(2) 0.70987(16) 0.51952(13) 0.0386(6) Uani d . 1 . .
C C36 0.0586(2) 0.78038(16) 0.53160(14) 0.0442(7) Uani d . 1 . .
H H36 0.0150 0.8231 0.5262 0.053 Uiso calc R 1 . .
C C37 0.1619(2) 0.79135(16) 0.55130(14) 0.0459(7) Uani d . 1 . .
C C38 0.2230(2) 0.72755(16) 0.55800(14) 0.0448(7) Uani d . 1 . .
H H38 0.2941 0.7332 0.5705 0.054 Uiso calc R 1 . .
C C39 0.1844(2) 0.65577(15) 0.54722(13) 0.0385(6) Uani d . 1 . .
C C40 0.2031(3) 0.86959(18) 0.56844(18) 0.0584(8) Uani d . 1 . .
C C41 0.1657(4) 0.9264(2) 0.5184(3) 0.1048(18) Uani d . 1 . .
H H41A 0.1793 0.9085 0.4722 0.157 Uiso calc R 1 . .
H H41B 0.2024 0.9739 0.5259 0.157 Uiso calc R 1 . .
H H41C 0.0906 0.9341 0.5242 0.157 Uiso calc R 1 . .
C C42 0.1670(3) 0.8896(2) 0.6399(2) 0.0773(11) Uani d . 1 . .
H H42A 0.1990 0.9371 0.6540 0.116 Uiso calc R 1 . .
H H42B 0.1879 0.8498 0.6716 0.116 Uiso calc R 1 . .
H H42C 0.0910 0.8948 0.6402 0.116 Uiso calc R 1 . .
C C43 0.3239(3) 0.8695(2) 0.5725(2) 0.0757(11) Uani d . 1 . .
H H43A 0.3525 0.8537 0.5287 0.114 Uiso calc R 1 . .
H H43B 0.3468 0.8345 0.6081 0.114 Uiso calc R 1 . .
H H43C 0.3487 0.9201 0.5834 0.114 Uiso calc R 1 . .
C C44 0.2568(2) 0.58892(16) 0.55131(14) 0.0431(7) Uani d . 1 . .
H H44A 0.2167 0.5445 0.5663 0.052 Uiso calc R 1 . .
H H44B 0.3112 0.5990 0.5860 0.052 Uiso calc R 1 . .
C C45 0.0196(2) 0.37615(16) 0.28740(16) 0.0480(7) Uani d . 1 . .
H H45A -0.0282 0.3849 0.2492 0.072 Uiso calc R 1 . .
H H45B -0.0119 0.3406 0.3193 0.072 Uiso calc R 1 . .
H H45C 0.0852 0.3554 0.2703 0.072 Uiso calc R 1 . .
N N1 0.2374(5) 0.8298(3) 0.3158(3) 0.144(2) Uani d . 1 . .
C C46 0.2126(3) 0.7736(2) 0.33681(18) 0.0647(9) Uani d . 1 . .
C C47 0.1816(3) 0.70323(19) 0.36270(16) 0.0561(8) Uani d . 1 . .
H H47A 0.2385 0.6670 0.3572 0.084 Uiso calc R 1 . .
H H47B 0.1200 0.6856 0.3378 0.084 Uiso calc R 1 . .
H H47C 0.1649 0.7082 0.4110 0.084 Uiso calc R 1 . .
N N2 0.6234(10) 0.9253(5) 0.4142(7) 0.296(7) Uani d . 1 . .
C C48 0.5342(8) 0.9287(3) 0.4088(4) 0.136(3) Uani d . 1 . .
C C49 0.4287(5) 0.9297(4) 0.3997(3) 0.120(2) Uani d . 1 . .
H H49A 0.4113 0.9610 0.3602 0.181 Uiso calc R 1 . .
H H49B 0.3955 0.9505 0.4403 0.181 Uiso calc R 1 . .
H H49C 0.4035 0.8784 0.3920 0.181 Uiso calc R 1 . .

loop_
_atom_site_aniso_label
_atom_site_aniso_U_11
_atom_site_aniso_U_22
_atom_site_aniso_U_33
_atom_site_aniso_U_12
_atom_site_aniso_U_13
_atom_site_aniso_U_23
Li1 0.040(2) 0.041(2) 0.040(2) -0.0083(19) 0.0106(19) 0.0056(19)
O1 0.0335(10) 0.0496(11) 0.0380(10) -0.0119(8) 0.0052(8) -0.0018(8)
O2 0.0337(9) 0.0343(9) 0.0350(9) -0.0055(7) 0.0065(7) 0.0007(7)
O3 0.0434(11) 0.0390(10) 0.0320(10) -0.0011(8) 0.0065(8) 0.0015(8)
O4 0.0403(10) 0.0405(10) 0.0335(9) -0.0116(8) 0.0081(8) 0.0018(8)
C1 0.0280(13) 0.0396(14) 0.0394(14) -0.0027(10) -0.0009(11) 0.0073(11)
C2 0.0334(14) 0.0420(14) 0.0401(15) -0.0007(11) -0.0037(11) 0.0034(12)
C3 0.0329(14) 0.0434(15) 0.0528(17) -0.0036(11) -0.0101(12) -0.0007(13)
C4 0.0242(13) 0.0459(15) 0.0569(18) 0.0009(11) -0.0014(12) 0.0015(13)
C5 0.0260(13) 0.0436(15) 0.0518(17) 0.0027(11) 0.0050(11) -0.0032(13)
C6 0.0277(13) 0.0370(13) 0.0454(15) 0.0032(10) 0.0007(11) -0.0001(12)
C7 0.0286(14) 0.0570(18) 0.080(2) -0.0090(13) 0.0009(14) 0.0000(16)
C8 0.056(4) 0.064(4) 0.178(10) -0.014(3) 0.006(5) 0.048(5)
C9 0.047(4) 0.121(6) 0.070(4) -0.038(4) 0.018(3) -0.012(4)
C10 0.032(3) 0.085(5) 0.083(4) -0.016(3) -0.005(2) -0.008(3)
C8X 0.053(8) 0.099(13) 0.154(16) -0.033(8) 0.018(11) 0.047(12)
C9X 0.028(7) 0.097(11) 0.20(3) -0.004(7) 0.031(14) -0.023(12)
C10X 0.054(11) 0.16(2) 0.138(13) -0.053(13) 0.017(9) -0.054(14)
C11 0.0300(13) 0.0372(13) 0.0453(15) 0.0007(10) 0.0059(11) -0.0047(12)
C12 0.0330(13) 0.0347(13) 0.0258(12) -0.0050(10) 0.0063(10) -0.0043(10)
C13 0.0339(13) 0.0368(13) 0.0334(13) -0.0030(10) 0.0062(10) -0.0091(11)
C14 0.0348(14) 0.0518(16) 0.0399(15) -0.0077(12) 0.0121(12) -0.0056(13)
C15 0.0501(17) 0.0497(16) 0.0361(15) -0.0103(13) 0.0128(13) 0.0004(12)
C16 0.0499(17) 0.0446(15) 0.0325(14) -0.0025(12) 0.0042(12) 0.0049(12)
C17 0.0351(13) 0.0391(13) 0.0266(12) -0.0044(11) 0.0000(10) -0.0022(10)
C18 0.066(2) 0.063(2) 0.0454(18) -0.0121(16) 0.0183(15) 0.0101(15)
C19 0.106(4) 0.075(3) 0.066(3) -0.053(3) 0.030(2) 0.005(2)
C20 0.086(4) 0.119(5) 0.133(6) 0.013(3) 0.048(3) 0.089(4)
C21 0.108(4) 0.074(3) 0.048(2) -0.028(3) 0.037(2) -0.003(2)
C22 0.0318(13) 0.0421(14) 0.0336(14) -0.0045(11) -0.0035(10) 0.0014(11)
C23 0.0225(12) 0.0361(13) 0.0427(15) -0.0011(10) 0.0046(10) 0.0014(11)
C24 0.0226(12) 0.0394(14) 0.0401(14) -0.0007(10) -0.0021(10) -0.0013(11)
C25 0.0483(17) 0.0464(16) 0.0436(16) 0.0017(13) -0.0132(13) 0.0025(13)
C26 0.0571(19) 0.0425(16) 0.061(2) 0.0052(14) -0.0197(16) -0.0011(14)
C27 0.0398(15) 0.0402(15) 0.062(2) 0.0063(12) -0.0051(14) -0.0082(14)
C28 0.0222(12) 0.0426(14) 0.0479(16) 0.0006(10) 0.0055(11) -0.0074(12)
C29 0.102(3) 0.0473(19) 0.072(2) 0.0144(19) -0.021(2) 0.0056(17)
C30 0.092(3) 0.107(4) 0.103(4) 0.042(3) 0.007(3) 0.048(3)
C31 0.240(7) 0.046(2) 0.080(3) -0.006(3) -0.016(4) 0.007(2)
C32 0.081(3) 0.062(2) 0.084(3) -0.0062(19) -0.002(2) 0.020(2)
C33 0.0368(15) 0.0429(15) 0.0481(16) -0.0013(11) 0.0147(12) -0.0107(12)
C34 0.0440(15) 0.0401(14) 0.0235(12) -0.0117(11) 0.0092(11) -0.0003(10)
C35 0.0390(14) 0.0486(15) 0.0283(13) -0.0070(12) 0.0126(11) -0.0060(11)
C36 0.0531(18) 0.0437(15) 0.0359(15) -0.0038(13) 0.0111(13) -0.0085(12)
C37 0.0551(18) 0.0484(16) 0.0343(15) -0.0137(14) 0.0037(13) -0.0068(12)
C38 0.0473(16) 0.0533(17) 0.0339(15) -0.0153(13) 0.0002(12) -0.0050(12)
C39 0.0413(15) 0.0482(15) 0.0260(13) -0.0087(12) 0.0019(11) -0.0010(11)
C40 0.064(2) 0.0531(19) 0.058(2) -0.0155(16) -0.0010(16) -0.0089(15)
C41 0.141(4) 0.064(2) 0.109(4) -0.049(3) -0.055(3) 0.024(2)
C42 0.090(3) 0.064(2) 0.079(3) -0.005(2) -0.001(2) -0.029(2)
C43 0.075(3) 0.068(2) 0.084(3) -0.0276(19) -0.002(2) -0.004(2)
C44 0.0442(16) 0.0498(16) 0.0354(15) -0.0083(12) -0.0064(12) 0.0022(12)
C45 0.0529(17) 0.0395(15) 0.0516(18) -0.0121(13) 0.0074(14) -0.0075(13)
N1 0.215(6) 0.092(3) 0.124(4) -0.036(3) 0.038(4) 0.033(3)
C46 0.077(2) 0.066(2) 0.052(2) -0.0108(18) 0.0094(17) 0.0087(17)
C47 0.058(2) 0.062(2) 0.0476(18) -0.0082(16) 0.0095(15) 0.0026(15)
N2 0.263(11) 0.191(8) 0.433(17) -0.072(8) -0.203(12) 0.023(9)
C48 0.182(7) 0.077(3) 0.150(6) -0.024(4) -0.069(6) 0.003(3)
C49 0.135(5) 0.141(5) 0.086(4) 0.020(4) 0.026(3) 0.046(3)

loop_
_atom_type_symbol
_atom_type_description
_atom_type_scat_dispersion_real
_atom_type_scat_dispersion_imag
_atom_type_scat_source
C C 0.0033 0.0016 'International Tables Vol C Tables 4.2.6.8 and 6.1.1.4'
H H 0.0000 0.0000 'International Tables Vol C Tables 4.2.6.8 and 6.1.1.4'
Li Li -0.0003 0.0001 'International Tables Vol C Tables 4.2.6.8 and 6.1.1.4'
N N 0.0061 0.0033 'International Tables Vol C Tables 4.2.6.8 and 6.1.1.4'
O O 0.0106 0.0060 'International Tables Vol C Tables 4.2.6.8 and 6.1.1.4'

loop_
_geom_angle_atom_site_label_1
_geom_angle_atom_site_label_2
_geom_angle_atom_site_label_3
_geom_angle_site_symmetry_1
_geom_angle_site_symmetry_3
_geom_angle
_geom_angle_publ_flag
O1 Li1 O2 . . 105.5(2) y
O1 Li1 O3 . . 112.6(2) y
O1 Li1 O4 . 3_566 102.4(2) y
O2 Li1 O3 . . 107.8(2) y
O2 Li1 O4 . 3_566 127.6(3) y
O3 Li1 O4 . 3_566 100.9(2) y
O2 Li1 H1 . . 131.1(10) ?
O4 Li1 H1 3_566 . 90.3(9) ?
O3 Li1 H1 . . 90.6(10) ?
O1 Li1 H1 . . 28.1(10) ?
O2 Li1 H3 . . 131.8(10) ?
O4 Li1 H3 3_566 . 88.1(10) ?
O3 Li1 H3 . . 25.3(10) ?
O1 Li1 H3 . . 94.6(10) ?
H1 Li1 H3 . . 68.8(14) ?
C1 O1 Li1 . . 147.6(2) ?
C1 O1 H1 . . 110.8(19) ?
Li1 O1 H1 . . 82.4(19) ?
C12 O2 C45 . . 113.61(19) ?
C12 O2 Li1 . . 113.79(19) ?
C45 O2 Li1 . . 132.5(2) ?
C23 O3 Li1 . . 146.7(2) ?
C23 O3 H3 . . 115(2) ?
Li1 O3 H3 . . 82(2) ?
C34 O4 Li1 . 3_566 121.1(2) ?
O1 C1 C6 . . 118.8(2) ?
O1 C1 C2 . . 120.1(2) ?
C6 C1 C2 . . 121.1(2) ?
C3 C2 C1 . . 118.3(3) ?
C3 C2 C44 . . 119.9(2) ?
C1 C2 C44 . . 121.8(2) ?
C4 C3 C2 . . 122.7(3) ?
C4 C3 H3A . . 118.6 ?
C2 C3 H3A . . 118.6 ?
C3 C4 C5 . . 116.9(2) ?
C3 C4 C7 . . 121.0(3) ?
C5 C4 C7 . . 122.2(3) ?
C4 C5 C6 . . 123.1(3) ?
C4 C5 H5 . . 118.4 ?
C6 C5 H5 . . 118.4 ?
C1 C6 C5 . . 117.6(2) ?
C1 C6 C11 . . 121.9(2) ?
C5 C6 C11 . . 120.4(2) ?
C9X C7 C10X . . 112.9(12) ?
C9 C7 C10X . . 126.7(9) ?
C9 C7 C8 . . 112.2(5) ?
C9X C7 C4 . . 107.8(10) ?
C9 C7 C4 . . 113.4(4) ?
C10X C7 C4 . . 115.4(8) ?
C8 C7 C4 . . 107.4(4) ?
C9 C7 C10 . . 106.7(4) ?
C8 C7 C10 . . 107.2(5) ?
C4 C7 C10 . . 109.7(3) ?
C9X C7 C8X . . 106.6(11) ?
C10X C7 C8X . . 105.9(12) ?
C4 C7 C8X . . 107.7(7) ?
C7 C8 H8A . . 109.5 ?
C7 C8 H8B . . 109.5 ?
H8A C8 H8B . . 109.5 ?
C7 C8 H8C . . 109.5 ?
H8A C8 H8C . . 109.5 ?
H8B C8 H8C . . 109.5 ?
C7 C9 H9A . . 109.5 ?
C7 C9 H9B . . 109.5 ?
H9A C9 H9B . . 109.5 ?
C7 C9 H9C . . 109.5 ?
H9A C9 H9C . . 109.5 ?
H9B C9 H9C . . 109.5 ?
C7 C10 H10A . . 109.5 ?
C7 C10 H10B . . 109.5 ?
H10A C10 H10B . . 109.5 ?
C7 C10 H10C . . 109.5 ?
H10A C10 H10C . . 109.5 ?
H10B C10 H10C . . 109.5 ?
C7 C8X H8D . . 109.5 ?
C7 C8X H8E . . 109.5 ?
H8D C8X H8E . . 109.5 ?
C7 C8X H8F . . 109.5 ?
H8D C8X H8F . . 109.5 ?
H8E C8X H8F . . 109.5 ?
C7 C9X H9D . . 109.5 ?
C7 C9X H9E . . 109.5 ?
H9D C9X H9E . . 109.5 ?
C7 C9X H9F . . 109.5 ?
H9D C9X H9F . . 109.5 ?
H9E C9X H9F . . 109.5 ?
C7 C10X H10D . . 109.5 ?
C7 C10X H10E . . 109.5 ?
H10D C10X H10E . . 109.5 ?
C7 C10X H10F . . 109.5 ?
H10D C10X H10F . . 109.5 ?
H10E C10X H10F . . 109.5 ?
C13 C11 C6 . . 109.7(2) ?
C13 C11 H11A . . 109.7 ?
C6 C11 H11A . . 109.7 ?
C13 C11 H11B . . 109.7 ?
C6 C11 H11B . . 109.7 ?
H11A C11 H11B . . 108.2 ?
C17 C12 C13 . . 122.0(2) ?
C17 C12 O2 . . 119.1(2) ?
C13 C12 O2 . . 118.9(2) ?
C17 C12 Li1 . . 110.84(19) ?
C13 C12 Li1 . . 112.45(19) ?
C14 C13 C12 . . 117.3(2) ?
C14 C13 C11 . . 120.7(2) ?
C12 C13 C11 . . 121.8(2) ?
C15 C14 C13 . . 123.1(3) ?
C15 C14 H14 . . 118.5 ?
C13 C14 H14 . . 118.5 ?
C14 C15 C16 . . 117.2(2) ?
C14 C15 C18 . . 120.6(3) ?
C16 C15 C18 . . 122.2(3) ?
C15 C16 C17 . . 122.3(3) ?
C15 C16 H16 . . 118.9 ?
C17 C16 H16 . . 118.9 ?
C12 C17 C16 . . 117.6(2) ?
C12 C17 C22 . . 122.2(2) ?
C16 C17 C22 . . 119.9(2) ?
C20 C18 C19 . . 108.5(4) ?
C20X C18 C19X . . 112.6(18) ?
C20 C18 C21 . . 110.4(4) ?
C19 C18 C21 . . 106.6(4) ?
C20X C18 C15 . . 110.7(19) ?
C20 C18 C15 . . 112.9(3) ?
C19 C18 C15 . . 110.1(3) ?
C19X C18 C15 . . 112.6(18) ?
C21 C18 C15 . . 108.2(3) ?
C20X C18 C21X . . 106.9(16) ?
C19X C18 C21X . . 106.8(18) ?
C15 C18 C21X . . 106.8(11) ?
C18 C19 H19A . . 109.5 ?
C18 C19 H19B . . 109.5 ?
H19A C19 H19B . . 109.5 ?
C18 C19 H19C . . 109.5 ?
H19A C19 H19C . . 109.5 ?
H19B C19 H19C . . 109.5 ?
C18 C20 H20A . . 109.5 ?
C18 C20 H20B . . 109.5 ?
H20A C20 H20B . . 109.5 ?
C18 C20 H20C . . 109.5 ?
H20A C20 H20C . . 109.5 ?
H20B C20 H20C . . 109.5 ?
C18 C21 H21A . . 109.5 ?
C18 C21 H21B . . 109.5 ?
H21A C21 H21B . . 109.5 ?
C18 C21 H21C . . 109.5 ?
H21A C21 H21C . . 109.5 ?
H21B C21 H21C . . 109.5 ?
C18 C19X H19D . . 109.5 ?
C18 C19X H19E . . 109.5 ?
H19D C19X H19E . . 109.5 ?
C18 C19X H19F . . 109.5 ?
H19D C19X H19F . . 109.5 ?
H19E C19X H19F . . 109.5 ?
C18 C20X H20D . . 109.5 ?
C18 C20X H20E . . 109.5 ?
H20D C20X H20E . . 109.5 ?
C18 C20X H20F . . 109.5 ?
H20D C20X H20F . . 109.5 ?
H20E C20X H20F . . 109.5 ?
C18 C21X H21D . . 109.5 ?
C18 C21X H21E . . 109.5 ?
H21D C21X H21E . . 109.5 ?
C18 C21X H21F . . 109.5 ?
H21D C21X H21F . . 109.5 ?
H21E C21X H21F . . 109.5 ?
C24 C22 C17 . . 109.6(2) ?
C24 C22 H22A . . 109.8 ?
C17 C22 H22A . . 109.8 ?
C24 C22 H22B . . 109.8 ?
C17 C22 H22B . . 109.8 ?
H22A C22 H22B . . 108.2 ?
O3 C23 C24 . . 118.5(2) ?
O3 C23 C28 . . 120.6(2) ?
C24 C23 C28 . . 120.9(2) ?
C25 C24 C23 . . 118.1(2) ?
C25 C24 C22 . . 120.2(2) ?
C23 C24 C22 . . 121.7(2) ?
C26 C25 C24 . . 123.1(3) ?
C26 C25 H25 . . 118.5 ?
C24 C25 H25 . . 118.5 ?
C25 C26 C27 . . 116.8(3) ?
C25 C26 C29 . . 120.3(3) ?
C27 C26 C29 . . 123.0(3) ?
C28 C27 C26 . . 122.5(3) ?
C28 C27 H27 . . 118.7 ?
C26 C27 H27 . . 118.7 ?
C27 C28 C23 . . 118.4(3) ?
C27 C28 C33 . . 119.9(2) ?
C23 C28 C33 . . 121.7(2) ?
C31 C29 C30 . . 117.2(4) ?
C31 C29 C26 . . 111.2(3) ?
C30 C29 C26 . . 109.0(3) ?
C31 C29 C32 . . 103.8(4) ?
C30 C29 C32 . . 105.0(3) ?
C26 C29 C32 . . 110.3(3) ?
C29 C30 H30A . . 109.5 ?
C29 C30 H30B . . 109.5 ?
H30A C30 H30B . . 109.5 ?
C29 C30 H30C . . 109.5 ?
H30A C30 H30C . . 109.5 ?
H30B C30 H30C . . 109.5 ?
C29 C31 H31A . . 109.5 ?
C29 C31 H31B . . 109.5 ?
H31A C31 H31B . . 109.5 ?
C29 C31 H31C . . 109.5 ?
H31A C31 H31C . . 109.5 ?
H31B C31 H31C . . 109.5 ?
C29 C32 H32A . . 109.5 ?
C29 C32 H32B . . 109.5 ?
H32A C32 H32B . . 109.5 ?
C29 C32 H32C . . 109.5 ?
H32A C32 H32C . . 109.5 ?
H32B C32 H32C . . 109.5 ?
C35 C33 C28 . . 112.8(2) ?
C35 C33 H33A . . 109.0 ?
C28 C33 H33A . . 109.0 ?
C35 C33 H33B . . 109.0 ?
C28 C33 H33B . . 109.0 ?
H33A C33 H33B . . 107.8 ?
O4 C34 C35 . . 120.5(2) ?
O4 C34 C39 . . 120.0(2) ?
C35 C34 C39 . . 119.5(2) ?
C36 C35 C34 . . 119.1(3) ?
C36 C35 C33 . . 120.7(3) ?
C34 C35 C33 . . 120.1(2) ?
C35 C36 C37 . . 122.8(3) ?
C35 C36 H36 . . 118.6 ?
C37 C36 H36 . . 118.6 ?
C38 C37 C36 . . 116.7(3) ?
C38 C37 C40 . . 122.1(3) ?
C36 C37 C40 . . 121.2(3) ?
C39 C38 C37 . . 122.6(3) ?
C39 C38 H38 . . 118.7 ?
C37 C38 H38 . . 118.7 ?
C38 C39 C34 . . 119.2(3) ?
C38 C39 C44 . . 119.9(3) ?
C34 C39 C44 . . 120.7(2) ?
C41 C40 C42 . . 110.6(4) ?
C41 C40 C37 . . 111.3(3) ?
C42 C40 C37 . . 108.1(3) ?
C41 C40 C43 . . 110.8(3) ?
C42 C40 C43 . . 105.1(3) ?
C37 C40 C43 . . 110.8(3) ?
C40 C41 H41A . . 109.5 ?
C40 C41 H41B . . 109.5 ?
H41A C41 H41B . . 109.5 ?
C40 C41 H41C . . 109.5 ?
H41A C41 H41C . . 109.5 ?
H41B C41 H41C . . 109.5 ?
C40 C42 H42A . . 109.5 ?
C40 C42 H42B . . 109.5 ?
H42A C42 H42B . . 109.5 ?
C40 C42 H42C . . 109.5 ?
H42A C42 H42C . . 109.5 ?
H42B C42 H42C . . 109.5 ?
C40 C43 H43A . . 109.5 ?
C40 C43 H43B . . 109.5 ?
H43A C43 H43B . . 109.5 ?
C40 C43 H43C . . 109.5 ?
H43A C43 H43C . . 109.5 ?
H43B C43 H43C . . 109.5 ?
C39 C44 C2 . . 113.0(2) ?
C39 C44 H44A . . 109.0 ?
C2 C44 H44A . . 109.0 ?
C39 C44 H44B . . 109.0 ?
C2 C44 H44B . . 109.0 ?
H44A C44 H44B . . 107.8 ?
O2 C45 H45A . . 109.5 ?
O2 C45 H45B . . 109.5 ?
H45A C45 H45B . . 109.5 ?
O2 C45 H45C . . 109.5 ?
H45A C45 H45C . . 109.5 ?
H45B C45 H45C . . 109.5 ?
N1 C46 C47 . . 179.7(5) ?
C46 C47 H47A . . 109.5 ?
C46 C47 H47B . . 109.5 ?
H47A C47 H47B . . 109.5 ?
C46 C47 H47C . . 109.5 ?
H47A C47 H47C . . 109.5 ?
H47B C47 H47C . . 109.5 ?
N2 C48 C49 . . 176.8(10) ?
C48 C49 H49A . . 109.5 ?
C48 C49 H49B . . 109.5 ?
H49A C49 H49B . . 109.5 ?
C48 C49 H49C . . 109.5 ?
H49A C49 H49C . . 109.5 ?
H49B C49 H49C . . 109.5 ?

loop_
_geom_bond_atom_site_label_1
_geom_bond_atom_site_label_2
_geom_bond_site_symmetry_2
_geom_bond_distance
_geom_bond_publ_flag
Li1 O1 . 1.987(5) y
Li1 O2 . 1.853(5) y
Li1 O3 . 1.981(5) y
Li1 O4 3_566 1.866(5) y
Li1 H1 . 2.10(3) ?
Li1 H3 . 2.06(3) ?
O1 C1 . 1.379(3) ?
O1 H1 . 1.00(4) ?
O2 C12 . 1.400(3) ?
O2 C45 . 1.439(3) ?
O3 C23 . 1.373(3) ?
O3 H3 . 0.89(4) ?
O4 C34 . 1.355(3) ?
O4 Li1 3_566 1.866(5) ?
C1 C6 . 1.391(4) ?
C1 C2 . 1.399(4) ?
C2 C3 . 1.387(4) ?
C2 C44 . 1.517(4) ?
C3 C4 . 1.386(4) ?
C3 H3A . 0.9500 ?
C4 C5 . 1.386(4) ?
C4 C7 . 1.537(4) ?
C5 C6 . 1.397(4) ?
C5 H5 . 0.9500 ?
C6 C11 . 1.516(4) ?
C7 C9X . 1.492(13) ?
C7 C9 . 1.508(8) ?
C7 C10X . 1.514(12) ?
C7 C8 . 1.521(7) ?
C7 C10 . 1.552(6) ?
C7 C8X . 1.568(12) ?
C8 H8A . 0.9800 ?
C8 H8B . 0.9800 ?
C8 H8C . 0.9800 ?
C9 H9A . 0.9800 ?
C9 H9B . 0.9800 ?
C9 H9C . 0.9800 ?
C10 H10A . 0.9800 ?
C10 H10B . 0.9800 ?
C10 H10C . 0.9800 ?
C8X H8D . 0.9800 ?
C8X H8E . 0.9800 ?
C8X H8F . 0.9800 ?
C9X H9D . 0.9800 ?
C9X H9E . 0.9800 ?
C9X H9F . 0.9800 ?
C10X H10D . 0.9800 ?
C10X H10E . 0.9800 ?
C10X H10F . 0.9800 ?
C11 C13 . 1.512(4) ?
C11 H11A . 0.9900 ?
C11 H11B . 0.9900 ?
C12 C17 . 1.386(4) ?
C12 C13 . 1.397(3) ?
C13 C14 . 1.384(4) ?
C14 C15 . 1.384(4) ?
C14 H14 . 0.9500 ?
C15 C16 . 1.392(4) ?
C15 C18 . 1.539(4) ?
C16 C17 . 1.396(4) ?
C16 H16 . 0.9500 ?
C17 C22 . 1.518(4) ?
C18 C20X . 1.452(18) ?
C18 C20 . 1.483(6) ?
C18 C19 . 1.518(5) ?
C18 C19X . 1.525(16) ?
C18 C21 . 1.536(5) ?
C18 C21X . 1.546(14) ?
C19 H19A . 0.9800 ?
C19 H19B . 0.9800 ?
C19 H19C . 0.9800 ?
C20 H20A . 0.9800 ?
C20 H20B . 0.9800 ?
C20 H20C . 0.9800 ?
C21 H21A . 0.9800 ?
C21 H21B . 0.9800 ?
C21 H21C . 0.9800 ?
C19X H19D . 0.9800 ?
C19X H19E . 0.9800 ?
C19X H19F . 0.9800 ?
C20X H20D . 0.9800 ?
C20X H20E . 0.9800 ?
C20X H20F . 0.9800 ?
C21X H21D . 0.9800 ?
C21X H21E . 0.9800 ?
C21X H21F . 0.9800 ?
C22 C24 . 1.509(4) ?
C22 H22A . 0.9900 ?
C22 H22B . 0.9900 ?
C23 C24 . 1.395(4) ?
C23 C28 . 1.395(4) ?
C24 C25 . 1.388(4) ?
C25 C26 . 1.385(4) ?
C25 H25 . 0.9500 ?
C26 C27 . 1.396(5) ?
C26 C29 . 1.546(5) ?
C27 C28 . 1.387(4) ?
C27 H27 . 0.9500 ?
C28 C33 . 1.520(4) ?
C29 C31 . 1.490(6) ?
C29 C30 . 1.501(6) ?
C29 C32 . 1.576(6) ?
C30 H30A . 0.9800 ?
C30 H30B . 0.9800 ?
C30 H30C . 0.9800 ?
C31 H31A . 0.9800 ?
C31 H31B . 0.9800 ?
C31 H31C . 0.9800 ?
C32 H32A . 0.9800 ?
C32 H32B . 0.9800 ?
C32 H32C . 0.9800 ?
C33 C35 . 1.520(4) ?
C33 H33A . 0.9900 ?
C33 H33B . 0.9900 ?
C34 C35 . 1.396(4) ?
C34 C39 . 1.401(4) ?
C35 C36 . 1.385(4) ?
C36 C37 . 1.393(4) ?
C36 H36 . 0.9500 ?
C37 C38 . 1.386(4) ?
C37 C40 . 1.527(4) ?
C38 C39 . 1.386(4) ?
C38 H38 . 0.9500 ?
C39 C44 . 1.512(4) ?
C40 C41 . 1.489(5) ?
C40 C42 . 1.525(5) ?
C40 C43 . 1.552(5) ?
C41 H41A . 0.9800 ?
C41 H41B . 0.9800 ?
C41 H41C . 0.9800 ?
C42 H42A . 0.9800 ?
C42 H42B . 0.9800 ?
C42 H42C . 0.9800 ?
C43 H43A . 0.9800 ?
C43 H43B . 0.9800 ?
C43 H43C . 0.9800 ?
C44 H44A . 0.9900 ?
C44 H44B . 0.9900 ?
C45 H45A . 0.9800 ?
C45 H45B . 0.9800 ?
C45 H45C . 0.9800 ?
N1 C46 . 1.128(5) ?
C46 C47 . 1.411(5) ?
C47 H47A . 0.9800 ?
C47 H47B . 0.9800 ?
C47 H47C . 0.9800 ?
N2 C48 . 1.151(12) ?
C48 C49 . 1.366(10) ?
C49 H49A . 0.9800 ?
C49 H49B . 0.9800 ?
C49 H49C . 0.9800 ?

loop_
_geom_hbond_atom_site_label_D
_geom_hbond_atom_site_label_H
_geom_hbond_atom_site_label_A
_geom_hbond_site_symmetry_A
_geom_hbond_distance_DH
_geom_hbond_distance_HA
_geom_hbond_distance_DA
_geom_hbond_angle_DHA
O1 H1 O4 . 1.00(4) 1.59(4) 2.568(3) 165(3)
O3 H3 O4 . 0.89(4) 1.68(4) 2.541(3) 162(3)

loop_
_geom_torsion_atom_site_label_1
_geom_torsion_atom_site_label_2
_geom_torsion_atom_site_label_3
_geom_torsion_atom_site_label_4
_geom_torsion_site_symmetry_1
_geom_torsion_site_symmetry_2
_geom_torsion_site_symmetry_3
_geom_torsion_site_symmetry_4
_geom_torsion
_geom_torsion_publ_flag
O2 Li1 O1 C1 . . . . 41.0(5) ?
O4 Li1 O1 C1 3_566 . . . 176.2(3) ?
O3 Li1 O1 C1 . . . . -76.3(5) ?
O4 Li1 O2 C12 3_566 . . . 179.2(3) ?
O3 Li1 O2 C12 . . . . 59.3(3) ?
O1 Li1 O2 C12 . . . . -61.2(3) ?
O4 Li1 O2 C45 3_566 . . . -5.0(5) ?
O3 Li1 O2 C45 . . . . -124.8(3) ?
O1 Li1 O2 C45 . . . . 114.7(3) ?
O2 Li1 O3 C23 . . . . -39.5(5) ?
O4 Li1 O3 C23 3_566 . . . -175.1(3) ?
O1 Li1 O3 C23 . . . . 76.5(4) ?
Li1 O1 C1 C6 . . . . -48.5(5) ?
Li1 O1 C1 C2 . . . . 132.6(4) ?
O1 C1 C2 C3 . . . . -175.8(2) ?
C6 C1 C2 C3 . . . . 5.3(4) ?
O1 C1 C2 C44 . . . . 2.6(4) ?
C6 C1 C2 C44 . . . . -176.3(2) ?
C1 C2 C3 C4 . . . . -1.7(4) ?
C44 C2 C3 C4 . . . . 179.9(3) ?
C2 C3 C4 C5 . . . . -2.7(4) ?
C2 C3 C4 C7 . . . . 175.8(3) ?
C3 C4 C5 C6 . . . . 3.7(4) ?
C7 C4 C5 C6 . . . . -174.7(3) ?
O1 C1 C6 C5 . . . . 176.7(2) ?
C2 C1 C6 C5 . . . . -4.4(4) ?
O1 C1 C6 C11 . . . . 0.3(4) ?
C2 C1 C6 C11 . . . . 179.3(2) ?
C4 C5 C6 C1 . . . . -0.2(4) ?
C4 C5 C6 C11 . . . . 176.2(2) ?
C3 C4 C7 C9X . . . . 135.3(15) ?
C5 C4 C7 C9X . . . . -46.4(16) ?
C3 C4 C7 C9 . . . . 165.9(5) ?
C5 C4 C7 C9 . . . . -15.8(6) ?
C3 C4 C7 C10X . . . . 8.0(18) ?
C5 C4 C7 C10X . . . . -173.7(17) ?
C3 C4 C7 C8 . . . . -69.6(7) ?
C5 C4 C7 C8 . . . . 108.8(7) ?
C3 C4 C7 C10 . . . . 46.7(5) ?
C5 C4 C7 C10 . . . . -135.0(5) ?
C3 C4 C7 C8X . . . . -110.0(15) ?
C5 C4 C7 C8X . . . . 68.3(15) ?
C1 C6 C11 C13 . . . . 85.7(3) ?
C5 C6 C11 C13 . . . . -90.5(3) ?
C45 O2 C12 C17 . . . . 96.1(3) ?
Li1 O2 C12 C17 . . . . -87.2(3) ?
C45 O2 C12 C13 . . . . -86.4(3) ?
Li1 O2 C12 C13 . . . . 90.3(3) ?
C45 O2 C12 Li1 . . . . -176.7(3) ?
O2 Li1 C12 C17 . . . . 111.0(3) ?
O4 Li1 C12 C17 3_566 . . . 109.4(6) ?
O3 Li1 C12 C17 . . . . -14.0(2) ?
O1 Li1 C12 C17 . . . . -126.6(2) ?
O2 Li1 C12 C13 . . . . -108.7(3) ?
O4 Li1 C12 C13 3_566 . . . -110.3(6) ?
O3 Li1 C12 C13 . . . . 126.3(2) ?
O1 Li1 C12 C13 . . . . 13.7(2) ?
O4 Li1 C12 O2 3_566 . . . -1.6(5) ?
O3 Li1 C12 O2 . . . . -125.0(3) ?
O1 Li1 C12 O2 . . . . 122.4(3) ?
C17 C12 C13 C14 . . . . -8.8(4) ?
O2 C12 C13 C14 . . . . 173.8(2) ?
Li1 C12 C13 C14 . . . . -144.1(2) ?
C17 C12 C13 C11 . . . . 165.1(2) ?
O2 C12 C13 C11 . . . . -12.3(3) ?
Li1 C12 C13 C11 . . . . 29.8(3) ?
C6 C11 C13 C14 . . . . 70.3(3) ?
C6 C11 C13 C12 . . . . -103.4(3) ?
C12 C13 C14 C15 . . . . 3.3(4) ?
C11 C13 C14 C15 . . . . -170.7(2) ?
C13 C14 C15 C16 . . . . 2.9(4) ?
C13 C14 C15 C18 . . . . -177.1(3) ?
C14 C15 C16 C17 . . . . -4.0(4) ?
C18 C15 C16 C17 . . . . 176.0(3) ?
C13 C12 C17 C16 . . . . 7.8(4) ?
O2 C12 C17 C16 . . . . -174.8(2) ?
Li1 C12 C17 C16 . . . . 143.7(2) ?
C13 C12 C17 C22 . . . . -165.8(2) ?
O2 C12 C17 C22 . . . . 11.6(3) ?
Li1 C12 C17 C22 . . . . -29.9(3) ?
C15 C16 C17 C12 . . . . -1.2(4) ?
C15 C16 C17 C22 . . . . 172.6(2) ?
C14 C15 C18 C20X . . . . -127.7(17) ?
C16 C15 C18 C20X . . . . 52.3(17) ?
C14 C15 C18 C20 . . . . -174.2(4) ?
C16 C15 C18 C20 . . . . 5.7(5) ?
C14 C15 C18 C19 . . . . -52.9(4) ?
C16 C15 C18 C19 . . . . 127.1(4) ?
C14 C15 C18 C19X . . . . -0.6(18) ?
C16 C15 C18 C19X . . . . 179.4(18) ?
C14 C15 C18 C21 . . . . 63.3(4) ?
C16 C15 C18 C21 . . . . -116.7(4) ?
C14 C15 C18 C21X . . . . 116.3(12) ?
C16 C15 C18 C21X . . . . -63.7(12) ?
C12 C17 C22 C24 . . . . 104.8(3) ?
C16 C17 C22 C24 . . . . -68.7(3) ?
Li1 O3 C23 C24 . . . . 47.3(5) ?
Li1 O3 C23 C28 . . . . -133.1(4) ?
O3 C23 C24 C25 . . . . -175.9(2) ?
C28 C23 C24 C25 . . . . 4.6(4) ?
O3 C23 C24 C22 . . . . -0.1(3) ?
C28 C23 C24 C22 . . . . -179.6(2) ?
C17 C22 C24 C25 . . . . 88.9(3) ?
C17 C22 C24 C23 . . . . -86.8(3) ?
C23 C24 C25 C26 . . . . 0.7(4) ?
C22 C24 C25 C26 . . . . -175.2(3) ?
C24 C25 C26 C27 . . . . -4.6(5) ?
C24 C25 C26 C29 . . . . 175.3(3) ?
C25 C26 C27 C28 . . . . 3.4(5) ?
C29 C26 C27 C28 . . . . -176.4(3) ?
C26 C27 C28 C23 . . . . 1.5(4) ?
C26 C27 C28 C33 . . . . 179.3(3) ?
O3 C23 C28 C27 . . . . 174.8(2) ?
C24 C23 C28 C27 . . . . -5.6(4) ?
O3 C23 C28 C33 . . . . -2.9(4) ?
C24 C23 C28 C33 . . . . 176.6(2) ?
C25 C26 C29 C31 . . . . -157.1(4) ?
C27 C26 C29 C31 . . . . 22.7(6) ?
C25 C26 C29 C30 . . . . 72.2(5) ?
C27 C26 C29 C30 . . . . -107.9(4) ?
C25 C26 C29 C32 . . . . -42.5(5) ?
C27 C26 C29 C32 . . . . 137.3(3) ?
C27 C28 C33 C35 . . . . -90.4(3) ?
C23 C28 C33 C35 . . . . 87.3(3) ?
Li1 O4 C34 C35 3_566 . . . -90.1(3) ?
Li1 O4 C34 C39 3_566 . . . 91.7(3) ?
O4 C34 C35 C36 . . . . 178.9(2) ?
C39 C34 C35 C36 . . . . -2.9(4) ?
O4 C34 C35 C33 . . . . -4.5(4) ?
C39 C34 C35 C33 . . . . 173.7(2) ?
C28 C33 C35 C36 . . . . 89.2(3) ?
C28 C33 C35 C34 . . . . -87.3(3) ?
C34 C35 C36 C37 . . . . 1.5(4) ?
C33 C35 C36 C37 . . . . -175.0(2) ?
C35 C36 C37 C38 . . . . 0.5(4) ?
C35 C36 C37 C40 . . . . -176.1(3) ?
C36 C37 C38 C39 . . . . -1.3(4) ?
C40 C37 C38 C39 . . . . 175.4(3) ?
C37 C38 C39 C34 . . . . -0.1(4) ?
C37 C38 C39 C44 . . . . 176.4(3) ?
O4 C34 C39 C38 . . . . -179.6(2) ?
C35 C34 C39 C38 . . . . 2.2(4) ?
O4 C34 C39 C44 . . . . 4.0(4) ?
C35 C34 C39 C44 . . . . -174.3(2) ?
C38 C37 C40 C41 . . . . 140.3(4) ?
C36 C37 C40 C41 . . . . -43.3(5) ?
C38 C37 C40 C42 . . . . -98.1(4) ?
C36 C37 C40 C42 . . . . 78.4(4) ?
C38 C37 C40 C43 . . . . 16.6(4) ?
C36 C37 C40 C43 . . . . -167.0(3) ?
C38 C39 C44 C2 . . . . -88.0(3) ?
C34 C39 C44 C2 . . . . 88.4(3) ?
C3 C2 C44 C39 . . . . 91.1(3) ?
C1 C2 C44 C39 . . . . -87.2(3) ?
